data_7057999
loop_
_publ_author_name
'Martins, Felipe Terra'
'Maia, Lauro June Queiroz'
'Gasparotto, Gisane'
'Valdo, Ana Karoline Silva Medanha'
'Nascimento Neto, Jos\'e Ant\^onio'
'Ribeiro, Leandro'
'de Freitas Rego, Yuri'
'da Silva, Cleiton Moreira'
'de F\'atima, \^Angelo'

_publ_section_title
;
 Phthalazine-trione as a blue-green light-emitting moiety: crystal
 structures, photoluminescence and theoretical calculations
;
_journal_issue 3
_journal_name_full 'New Journal of Chemistry'
_journal_page_first 1313
_journal_paper_doi 10.1039/C8NJ02976H
_journal_volume 43
_journal_year 2019
_chemical_formula_sum 'C24 H22 N2 O4'
_chemical_formula_weight 402.44
_space_group_crystal_system monoclinic
_space_group_IT_number 14
_space_group_name_Hall '-P 2ybc'
_space_group_name_H-M_alt 'P 1 21/c 1'
_symmetry_space_group_name_Hall '-P 2ybc'
_symmetry_space_group_name_H-M 'P 1 21/c 1'
_atom_sites_solution_hydrogens geom
_audit_creation_method SHELXL-2014
_audit_update_record
;
2018-04-11 deposited with the CCDC.
2018-12-03 downloaded from the CCDC.
;
_cell_angle_alpha 90
_cell_angle_beta 97.642(2)
_cell_angle_gamma 90
_cell_formula_units_Z 4
_cell_length_a 16.4477(4)
_cell_length_b 7.3740(2)
_cell_length_c 16.5927(4)
_cell_measurement_reflns_used 9844
_cell_measurement_temperature 296(2)
_cell_measurement_theta_max 66.573
_cell_measurement_theta_min 2.710
_cell_volume 1994.58(9)
_computing_structure_refinement 'SHELXL-2014 (Sheldrick, 2014)'
_diffrn_ambient_temperature 296(2)
_diffrn_measured_fraction_theta_full 0.951
_diffrn_measured_fraction_theta_max 0.973
_diffrn_measurement_device_type 'Bruker APEX2 CCD'
_diffrn_measurement_method CCD
_diffrn_radiation_type CuK\a
_diffrn_radiation_wavelength 1.54178
_diffrn_reflns_av_R_equivalents 0.0329
_diffrn_reflns_av_unetI/netI 0.0357
_diffrn_reflns_Laue_measured_fraction_full 0.951
_diffrn_reflns_Laue_measured_fraction_max 0.973
_diffrn_reflns_limit_h_max 19
_diffrn_reflns_limit_h_min -19
_diffrn_reflns_limit_k_max 4
_diffrn_reflns_limit_k_min -8
_diffrn_reflns_limit_l_max 19
_diffrn_reflns_limit_l_min -19
_diffrn_reflns_number 9844
_diffrn_reflns_point_group_measured_fraction_full 0.951
_diffrn_reflns_point_group_measured_fraction_max 0.973
_diffrn_reflns_theta_full 67.679
_diffrn_reflns_theta_max 66.573
_diffrn_reflns_theta_min 2.710
_exptl_absorpt_coefficient_mu 0.749
_exptl_absorpt_correction_T_max 0.921
_exptl_absorpt_correction_T_min 0.892
_exptl_absorpt_correction_type multi-scan
_exptl_absorpt_process_details
;
Multi-scan (SADABS; Krause et al., 2015)
;
_exptl_crystal_colour colourless
_exptl_crystal_density_diffrn 1.340
_exptl_crystal_description block
_exptl_crystal_F_000 848
_exptl_crystal_size_max 0.25
_exptl_crystal_size_mid 0.18
_exptl_crystal_size_min 0.11
_refine_diff_density_max 0.156
_refine_diff_density_min -0.235
_refine_diff_density_rms 0.043
_refine_ls_extinction_method none
_refine_ls_goodness_of_fit_ref 1.030
_refine_ls_hydrogen_treatment constr
_refine_ls_matrix_type full
_refine_ls_number_parameters 271
_refine_ls_number_reflns 3432
_refine_ls_number_restraints 0
_refine_ls_restrained_S_all 1.030
_refine_ls_R_factor_all 0.0617
_refine_ls_R_factor_gt 0.0441
_refine_ls_shift/su_max 0.000
_refine_ls_shift/su_mean 0.000
_refine_ls_structure_factor_coef Fsqd
_refine_ls_weighting_details 'w=1/[\s^2^(Fo^2^)+(0.0686P)^2^+0.2288P] where P=(Fo^2^+2Fc^2^)/3'
_refine_ls_weighting_scheme calc
_refine_ls_wR_factor_gt 0.1094
_refine_ls_wR_factor_ref 0.1225
_reflns_Friedel_coverage 0.000
_reflns_number_gt 2593
_reflns_number_total 3432
_reflns_threshold_expression 'I > 2\s(I)'
_cod_data_source_file c8nj02976h1.cif
_cod_data_source_block B6C9
_cod_depositor_comments 'Adding full bibliography for 7057997--7057999.cif.'
_cod_database_code 7057999
_shelx_space_group_comment
;
The symmetry employed for this shelxl refinement is uniquely defined
by the following loop, which should always be used as a source of
symmetry information in preference to the above space-group names.
They are only intended as comments.
;
_shelxl_version_number 2014-3

loop_
_space_group_symop_operation_xyz
'x, y, z'
'-x, y+1/2, -z+1/2'
'-x, -y, -z'
'x, -y-1/2, z-1/2'

loop_
_atom_site_label
_atom_site_type_symbol
_atom_site_fract_x
_atom_site_fract_y
_atom_site_fract_z
_atom_site_U_iso_or_equiv
_atom_site_adp_type
_atom_site_occupancy
_atom_site_site_symmetry_order
_atom_site_calc_flag
_atom_site_refinement_flags_posn
_atom_site_refinement_flags_adp
O4 O 0.57873(10) 1.1856(2) -0.05838(12) 0.0832(5) Uani 1 1 d . .
O3 O 0.70836(11) 0.85997(19) 0.17416(9) 0.0768(5) Uani 1 1 d . .
O2 O 0.88621(9) 0.14979(16) 0.05474(8) 0.0567(4) Uani 1 1 d . .
O1 O 0.87655(8) 0.79013(16) -0.10011(8) 0.0541(4) Uani 1 1 d . .
N1 N 0.83380(9) 0.60210(18) -0.00846(9) 0.0448(4) Uani 1 1 d . .
N2 N 0.83796(9) 0.43585(17) 0.03499(9) 0.0415(3) Uani 1 1 d . .
C24 C 0.49897(16) 1.2378(4) -0.0949(2) 0.1032(11) Uani 1 1 d . .
H24A H 0.4905 1.3640 -0.0844 0.155 Uiso 1 1 calc R U
H24B H 0.4940 1.2177 -0.1525 0.155 Uiso 1 1 calc R U
H24C H 0.4586 1.1669 -0.0723 0.155 Uiso 1 1 calc R U
C20 C 0.60197(12) 1.0097(3) -0.06676(14) 0.0582(5) Uani 1 1 d . .
C21 C 0.67652(12) 0.9613(2) -0.02258(12) 0.0497(5) Uani 1 1 d . .
H21 H 0.7073 1.0483 0.0086 0.060 Uiso 1 1 calc R U
C16 C 0.70555(11) 0.7867(2) -0.02424(11) 0.0446(4) Uani 1 1 d . .
C15 C 0.78442(11) 0.7363(2) 0.02969(11) 0.0439(4) Uani 1 1 d . .
H15 H 0.8171 0.8452 0.0448 0.053 Uiso 1 1 calc R U
C8 C 0.88289(11) 0.2894(2) 0.01468(11) 0.0409(4) Uani 1 1 d . .
C7 C 0.92695(10) 0.3176(2) -0.05612(10) 0.0391(4) Uani 1 1 d . .
C6 C 0.97168(11) 0.1748(2) -0.08301(11) 0.0458(4) Uani 1 1 d . .
H6 H 0.9708 0.0615 -0.0585 0.055 Uiso 1 1 calc R U
C5 C 1.01724(12) 0.2013(3) -0.14594(11) 0.0494(5) Uani 1 1 d . .
H5 H 1.0474 0.1059 -0.1636 0.059 Uiso 1 1 calc R U
C17 C 0.66079(13) 0.6583(3) -0.07206(14) 0.0613(5) Uani 1 1 d . .
H17 H 0.6796 0.5396 -0.0736 0.074 Uiso 1 1 calc R U
C18 C 0.58777(15) 0.7086(3) -0.11759(16) 0.0756(7) Uani 1 1 d . .
H18 H 0.5582 0.6232 -0.1507 0.091 Uiso 1 1 calc R U
C19 C 0.55801(14) 0.8827(3) -0.11481(15) 0.0720(7) Uani 1 1 d . .
H19 H 0.5084 0.9139 -0.1453 0.086 Uiso 1 1 calc R U
C9 C 0.79909(10) 0.4633(2) 0.10432(10) 0.0402(4) Uani 1 1 d . .
C14 C 0.77024(11) 0.6325(2) 0.10466(11) 0.0428(4) Uani 1 1 d . .
C13 C 0.73330(12) 0.7041(2) 0.17325(12) 0.0499(5) Uani 1 1 d . .
C12 C 0.73267(13) 0.5760(2) 0.24361(12) 0.0530(5) Uani 1 1 d . .
H12A H 0.6868 0.6071 0.2722 0.064 Uiso 1 1 calc R U
H12B H 0.7826 0.5943 0.2810 0.064 Uiso 1 1 calc R U
C11 C 0.72622(11) 0.3744(2) 0.22082(11) 0.0450(4) Uani 1 1 d . .
C10 C 0.79275(11) 0.3236(2) 0.16821(11) 0.0436(4) Uani 1 1 d . .
H10A H 0.8451 0.3126 0.2024 0.052 Uiso 1 1 calc R U
H10B H 0.7797 0.2070 0.1426 0.052 Uiso 1 1 calc R U
C23 C 0.73831(15) 0.2584(3) 0.29764(13) 0.0651(6) Uani 1 1 d . .
H23A H 0.7912 0.2832 0.3276 0.098 Uiso 1 1 calc R U
H23B H 0.6964 0.2865 0.3307 0.098 Uiso 1 1 calc R U
H23C H 0.7350 0.1324 0.2829 0.098 Uiso 1 1 calc R U
C22 C 0.64217(12) 0.3343(3) 0.17357(14) 0.0629(6) Uani 1 1 d . .
H22A H 0.6343 0.4071 0.1252 0.094 Uiso 1 1 calc R U
H22B H 0.6389 0.2083 0.1590 0.094 Uiso 1 1 calc R U
H22C H 0.6003 0.3623 0.2068 0.094 Uiso 1 1 calc R U
C2 C 0.92736(10) 0.4863(2) -0.09410(10) 0.0401(4) Uani 1 1 d . .
C1 C 0.87880(11) 0.6398(2) -0.06905(11) 0.0420(4) Uani 1 1 d . .
C3 C 0.97378(12) 0.5108(3) -0.15749(11) 0.0497(5) Uani 1 1 d . .
H3 H 0.9747 0.6233 -0.1827 0.060 Uiso 1 1 calc R U
C4 C 1.01841(12) 0.3691(3) -0.18301(12) 0.0528(5) Uani 1 1 d . .
H4 H 1.0495 0.3861 -0.2253 0.063 Uiso 1 1 calc R U

loop_
_atom_site_aniso_label
_atom_site_aniso_U_11
_atom_site_aniso_U_22
_atom_site_aniso_U_33
_atom_site_aniso_U_23
_atom_site_aniso_U_13
_atom_site_aniso_U_12
O4 0.0660(11) 0.0645(10) 0.1196(15) 0.0231(9) 0.0143(10) 0.0274(8)
O3 0.1185(14) 0.0442(8) 0.0719(10) -0.0060(7) 0.0283(10) 0.0200(8)
O2 0.0767(9) 0.0355(7) 0.0630(9) 0.0119(6) 0.0274(7) 0.0118(6)
O1 0.0691(9) 0.0356(7) 0.0585(8) 0.0108(6) 0.0119(7) 0.0009(6)
N1 0.0532(9) 0.0306(7) 0.0519(9) 0.0080(6) 0.0125(7) 0.0067(6)
N2 0.0498(8) 0.0301(7) 0.0460(8) 0.0051(6) 0.0118(7) 0.0039(6)
C24 0.0693(17) 0.105(2) 0.139(3) 0.0513(19) 0.0254(17) 0.0414(15)
C20 0.0479(11) 0.0530(12) 0.0757(14) 0.0222(10) 0.0149(10) 0.0077(9)
C21 0.0494(11) 0.0413(10) 0.0593(12) 0.0055(8) 0.0101(9) 0.0017(8)
C16 0.0457(10) 0.0382(9) 0.0505(11) 0.0054(8) 0.0090(8) 0.0002(7)
C15 0.0473(10) 0.0305(8) 0.0542(11) 0.0001(7) 0.0077(8) 0.0031(7)
C8 0.0452(10) 0.0304(8) 0.0470(10) 0.0015(7) 0.0056(8) -0.0003(7)
C7 0.0413(9) 0.0366(9) 0.0389(9) -0.0002(7) 0.0025(7) -0.0016(7)
C6 0.0541(11) 0.0381(9) 0.0446(10) -0.0003(7) 0.0046(8) 0.0033(8)
C5 0.0549(12) 0.0484(10) 0.0455(10) -0.0045(8) 0.0086(9) 0.0049(8)
C17 0.0618(13) 0.0454(11) 0.0742(14) 0.0004(10) 0.0002(11) -0.0052(9)
C18 0.0630(14) 0.0731(15) 0.0851(17) 0.0045(13) -0.0106(13) -0.0186(12)
C19 0.0472(12) 0.0777(16) 0.0879(17) 0.0262(13) -0.0031(11) -0.0043(11)
C9 0.0414(9) 0.0366(9) 0.0425(9) -0.0002(7) 0.0051(7) 0.0009(7)
C14 0.0479(10) 0.0351(9) 0.0453(10) -0.0006(7) 0.0058(8) 0.0016(7)
C13 0.0576(12) 0.0393(10) 0.0530(11) -0.0071(8) 0.0083(9) 0.0032(8)
C12 0.0627(12) 0.0503(11) 0.0467(11) -0.0074(8) 0.0100(9) 0.0041(9)
C11 0.0469(10) 0.0440(10) 0.0447(10) 0.0006(8) 0.0082(8) 0.0037(8)
C10 0.0466(10) 0.0397(9) 0.0448(10) 0.0044(7) 0.0073(8) 0.0028(7)
C23 0.0821(16) 0.0631(13) 0.0535(12) 0.0092(10) 0.0218(11) 0.0100(11)
C22 0.0491(12) 0.0642(13) 0.0760(15) -0.0055(11) 0.0104(11) -0.0032(10)
C2 0.0433(10) 0.0369(9) 0.0393(9) -0.0011(7) 0.0022(7) -0.0044(7)
C1 0.0473(10) 0.0343(9) 0.0433(10) 0.0052(7) 0.0023(8) -0.0028(7)
C3 0.0616(12) 0.0441(10) 0.0445(10) 0.0033(8) 0.0108(9) -0.0045(8)
C4 0.0588(12) 0.0557(11) 0.0458(11) -0.0028(9) 0.0145(9) -0.0035(9)

loop_
_atom_type_symbol
_atom_type_description
_atom_type_scat_dispersion_real
_atom_type_scat_dispersion_imag
_atom_type_scat_source
C C 0.0181 0.0091 'International Tables Vol C Tables 4.2.6.8 and 6.1.1.4'
H H 0.0000 0.0000 'International Tables Vol C Tables 4.2.6.8 and 6.1.1.4'
N N 0.0311 0.0180 'International Tables Vol C Tables 4.2.6.8 and 6.1.1.4'
O O 0.0492 0.0322 'International Tables Vol C Tables 4.2.6.8 and 6.1.1.4'

loop_
_geom_angle_atom_site_label_1
_geom_angle_atom_site_label_2
_geom_angle_atom_site_label_3
_geom_angle
C20 O4 C24 118.0(2)
C1 N1 N2 124.08(14)
C1 N1 C15 124.57(14)
N2 N1 C15 110.70(13)
C8 N2 C9 129.21(14)
C8 N2 N1 123.02(14)
C9 N2 N1 107.19(13)
O4 C24 H24A 109.5
O4 C24 H24B 109.5
H24A C24 H24B 109.5
O4 C24 H24C 109.5
H24A C24 H24C 109.5
H24B C24 H24C 109.5
O4 C20 C19 125.1(2)
O4 C20 C21 115.5(2)
C19 C20 C21 119.4(2)
C16 C21 C20 120.98(19)
C16 C21 H21 119.5
C20 C21 H21 119.5
C21 C16 C17 119.53(18)
C21 C16 C15 119.24(16)
C17 C16 C15 121.17(16)
N1 C15 C14 99.70(13)
N1 C15 C16 112.75(15)
C14 C15 C16 113.39(15)
N1 C15 H15 110.2
C14 C15 H15 110.2
C16 C15 H15 110.2
O2 C8 N2 120.96(16)
O2 C8 C7 124.12(16)
N2 C8 C7 114.89(14)
C6 C7 C2 119.71(16)
C6 C7 C8 119.00(15)
C2 C7 C8 121.23(15)
C5 C6 C7 119.96(17)
C5 C6 H6 120.0
C7 C6 H6 120.0
C6 C5 C4 120.35(17)
C6 C5 H5 119.8
C4 C5 H5 119.8
C18 C17 C16 119.2(2)
C18 C17 H17 120.4
C16 C17 H17 120.4
C19 C18 C17 121.3(2)
C19 C18 H18 119.4
C17 C18 H18 119.4
C20 C19 C18 119.6(2)
C20 C19 H19 120.2
C18 C19 H19 120.2
C14 C9 N2 109.82(15)
C14 C9 C10 125.72(16)
N2 C9 C10 124.45(14)
C9 C14 C13 121.77(16)
C9 C14 C15 112.17(15)
C13 C14 C15 126.00(15)
O3 C13 C14 121.71(18)
O3 C13 C12 123.02(18)
C14 C13 C12 115.19(15)
C13 C12 C11 115.15(15)
C13 C12 H12A 108.5
C11 C12 H12A 108.5
C13 C12 H12B 108.5
C11 C12 H12B 108.5
H12A C12 H12B 107.5
C22 C11 C23 109.22(17)
C22 C11 C12 110.05(15)
C23 C11 C12 109.90(16)
C22 C11 C10 109.06(15)
C23 C11 C10 108.34(15)
C12 C11 C10 110.23(15)
C9 C10 C11 110.99(14)
C9 C10 H10A 109.4
C11 C10 H10A 109.4
C9 C10 H10B 109.4
C11 C10 H10B 109.4
H10A C10 H10B 108.0
C11 C23 H23A 109.5
C11 C23 H23B 109.5
H23A C23 H23B 109.5
C11 C23 H23C 109.5
H23A C23 H23C 109.5
H23B C23 H23C 109.5
C11 C22 H22A 109.5
C11 C22 H22B 109.5
H22A C22 H22B 109.5
C11 C22 H22C 109.5
H22A C22 H22C 109.5
H22B C22 H22C 109.5
C3 C2 C7 119.59(16)
C3 C2 C1 118.99(15)
C7 C2 C1 121.42(15)
O1 C1 N1 120.74(16)
O1 C1 C2 124.36(16)
N1 C1 C2 114.89(14)
C4 C3 C2 120.17(17)
C4 C3 H3 119.9
C2 C3 H3 119.9
C3 C4 C5 120.21(17)
C3 C4 H4 119.9
C5 C4 H4 119.9

loop_
_geom_bond_atom_site_label_1
_geom_bond_atom_site_label_2
_geom_bond_distance
O4 C20 1.364(2)
O4 C24 1.423(3)
O3 C13 1.221(2)
O2 C8 1.2224(19)
O1 C1 1.2208(19)
N1 C1 1.354(2)
N1 N2 1.4193(18)
N1 C15 1.475(2)
N2 C8 1.376(2)
N2 C9 1.403(2)
C24 H24A 0.9600
C24 H24B 0.9600
C24 H24C 0.9600
C20 C19 1.372(3)
C20 C21 1.389(3)
C21 C16 1.375(2)
C21 H21 0.9300
C16 C17 1.383(3)
C16 C15 1.521(2)
C15 C14 1.505(2)
C15 H15 0.9800
C8 C7 1.475(2)
C7 C6 1.392(2)
C7 C2 1.394(2)
C6 C5 1.378(3)
C6 H6 0.9300
C5 C4 1.383(3)
C5 H5 0.9300
C17 C18 1.382(3)
C17 H17 0.9300
C18 C19 1.377(3)
C18 H18 0.9300
C19 H19 0.9300
C9 C14 1.335(2)
C9 C10 1.492(2)
C14 C13 1.458(2)
C13 C12 1.503(3)
C12 C11 1.534(2)
C12 H12A 0.9700
C12 H12B 0.9700
C11 C22 1.525(3)
C11 C23 1.526(3)
C11 C10 1.534(2)
C10 H10A 0.9700
C10 H10B 0.9700
C23 H23A 0.9600
C23 H23B 0.9600
C23 H23C 0.9600
C22 H22A 0.9600
C22 H22B 0.9600
C22 H22C 0.9600
C2 C3 1.391(2)
C2 C1 1.477(2)
C3 C4 1.376(3)
C3 H3 0.9300
C4 H4 0.9300

loop_
_geom_torsion_atom_site_label_1
_geom_torsion_atom_site_label_2
_geom_torsion_atom_site_label_3
_geom_torsion_atom_site_label_4
_geom_torsion
C1 N1 N2 C8 -6.2(3)
C15 N1 N2 C8 -177.27(15)
C1 N1 N2 C9 165.81(16)
C15 N1 N2 C9 -5.26(18)
C24 O4 C20 C19 7.3(3)
C24 O4 C20 C21 -173.1(2)
O4 C20 C21 C16 178.24(17)
C19 C20 C21 C16 -2.1(3)
C20 C21 C16 C17 1.5(3)
C20 C21 C16 C15 -175.67(17)
C1 N1 C15 C14 -164.62(16)
N2 N1 C15 C14 6.39(18)
C1 N1 C15 C16 74.8(2)
N2 N1 C15 C16 -114.17(16)
C21 C16 C15 N1 -145.15(17)
C17 C16 C15 N1 37.7(2)
C21 C16 C15 C14 102.49(19)
C17 C16 C15 C14 -74.6(2)
C9 N2 C8 O2 8.3(3)
N1 N2 C8 O2 178.48(16)
C9 N2 C8 C7 -170.08(16)
N1 N2 C8 C7 0.1(2)
O2 C8 C7 C6 3.9(3)
N2 C8 C7 C6 -177.71(16)
O2 C8 C7 C2 -173.33(17)
N2 C8 C7 C2 5.0(2)
C2 C7 C6 C5 1.1(3)
C8 C7 C6 C5 -176.14(16)
C7 C6 C5 C4 -0.4(3)
C21 C16 C17 C18 0.3(3)
C15 C16 C17 C18 177.4(2)
C16 C17 C18 C19 -1.4(4)
O4 C20 C19 C18 -179.4(2)
C21 C20 C19 C18 1.0(3)
C17 C18 C19 C20 0.8(4)
C8 N2 C9 C14 172.79(17)
N1 N2 C9 C14 1.44(19)
C8 N2 C9 C10 -6.3(3)
N1 N2 C9 C10 -177.62(15)
N2 C9 C14 C13 -174.45(16)
C10 C9 C14 C13 4.6(3)
N2 C9 C14 C15 2.9(2)
C10 C9 C14 C15 -178.09(16)
N1 C15 C14 C9 -5.63(19)
C16 C15 C14 C9 114.46(17)
N1 C15 C14 C13 171.54(17)
C16 C15 C14 C13 -68.4(2)
C9 C14 C13 O3 178.57(19)
C15 C14 C13 O3 1.6(3)
C9 C14 C13 C12 1.8(3)
C15 C14 C13 C12 -175.12(17)
O3 C13 C12 C11 152.2(2)
C14 C13 C12 C11 -31.1(2)
C13 C12 C11 C22 -67.6(2)
C13 C12 C11 C23 172.06(18)
C13 C12 C11 C10 52.7(2)
C14 C9 C10 C11 18.1(3)
N2 C9 C10 C11 -163.01(15)
C22 C11 C10 C9 76.62(19)
C23 C11 C10 C9 -164.59(16)
C12 C11 C10 C9 -44.3(2)
C6 C7 C2 C3 -1.2(3)
C8 C7 C2 C3 175.99(16)
C6 C7 C2 C1 178.16(16)
C8 C7 C2 C1 -4.6(2)
N2 N1 C1 O1 -174.82(15)
C15 N1 C1 O1 -5.0(3)
N2 N1 C1 C2 6.5(2)
C15 N1 C1 C2 176.32(15)
C3 C2 C1 O1 -0.4(3)
C7 C2 C1 O1 -179.79(17)
C3 C2 C1 N1 178.25(16)
C7 C2 C1 N1 -1.1(2)
C7 C2 C3 C4 0.6(3)
C1 C2 C3 C4 -178.82(17)
C2 C3 C4 C5 0.2(3)
C6 C5 C4 C3 -0.2(3)
